data_2105105
loop_
_publ_author_name
'Zakharov, Boris A.'
'Kolesov, Boris A.'
'Boldyreva, Elena V.'

_publ_section_title
;
 Effect of pressure on crystalline <small>L</small>- and
 <small>DL</small>-serine: revisited by a combined single-crystal X-ray
 diffraction at a laboratory source and polarized Raman spectroscopy study
;
_journal_coeditor_code GP5049
_journal_issue 3
_journal_name_full 'Acta Crystallographica Section B'
_journal_page_first 275
_journal_page_last 286
_journal_paper_doi 10.1107/S0108768112015960
_journal_volume 68
_journal_year 2012
_chemical_formula_moiety 'C3 H7 N O3'
_chemical_formula_sum 'C3 H7 N O3'
_chemical_formula_weight 105.10
_chemical_name_common L-serine
_chemical_name_systematic
;
(S)-2-amino-3-hydroxypropanoic acid
;
_space_group_IT_number 19
_symmetry_cell_setting orthorhombic
_symmetry_space_group_name_Hall 'P 2ac 2ab'
_symmetry_space_group_name_H-M 'P 21 21 21'
_atom_sites_solution_hydrogens geom
_atom_sites_solution_primary direct
_atom_sites_solution_secondary difmap
_audit_creation_method SHELXL-97
_cell_angle_alpha 90.00
_cell_angle_beta 90.00
_cell_angle_gamma 90.00
_cell_formula_units_Z 4
_cell_length_a 5.603(3)
_cell_length_b 8.577(15)
_cell_length_c 9.231(8)
_cell_measurement_reflns_used 737
_cell_measurement_temperature 293(2)
_cell_measurement_theta_max 31.7490
_cell_measurement_theta_min 2.1995
_cell_volume 443.6(9)
_computing_cell_refinement
;
CrysAlisPro, Oxford Diffraction Ltd.,
Version 1.171.34.40 (release 27-08-2010 CrysAlis171 .NET)
(compiled Aug 27 2010,11:50:40)
;
_computing_data_collection
;
CrysAlisPro, Oxford Diffraction Ltd.,
Version 1.171.34.40 (release 27-08-2010 CrysAlis171 .NET)
(compiled Aug 27 2010,11:50:40)
;
_computing_data_reduction
;
CrysAlisPro, Oxford Diffraction Ltd.,
Version 1.171.34.40 (release 27-08-2010 CrysAlis171 .NET)
(compiled Aug 27 2010,11:50:40)
;
_computing_molecular_graphics 'Mercury (Macrae <i>et al.</i>, 2006)'
_computing_publication_material
;
Mercury (Macrae et al., 2006),
PLATON (Spek, 2009),
enCIFer (Allen et al., 2004)
;
_computing_structure_refinement 'SHELXL-97 (Sheldrick, 2008)'
_computing_structure_solution 'SHELXS-97 (Sheldrick, 2008)'
_diffrn_ambient_temperature 293(2)
_diffrn_detector_area_resol_mean 10.3457
_diffrn_measured_fraction_theta_full 0.478
_diffrn_measured_fraction_theta_max 0.478
_diffrn_measurement_device_type 'Xcalibur, Ruby, Gemini ultra'
_diffrn_measurement_method 'rotation method'
_diffrn_radiation_monochromator graphite
_diffrn_radiation_source 'fine-focus sealed tube'
_diffrn_radiation_type MoK\a
_diffrn_radiation_wavelength 0.71073
_diffrn_reflns_av_R_equivalents 0.0836
_diffrn_reflns_av_sigmaI/netI 0.1090
_diffrn_reflns_limit_h_max 8
_diffrn_reflns_limit_h_min -8
_diffrn_reflns_limit_k_max 8
_diffrn_reflns_limit_k_min -8
_diffrn_reflns_limit_l_max 12
_diffrn_reflns_limit_l_min -12
_diffrn_reflns_number 2553
_diffrn_reflns_theta_full 31.59
_diffrn_reflns_theta_max 31.59
_diffrn_reflns_theta_min 3.24
_exptl_absorpt_coefficient_mu 0.141
_exptl_absorpt_correction_T_max 0.474
_exptl_absorpt_correction_T_min 0.387
_exptl_absorpt_correction_type gaussian
_exptl_absorpt_process_details ' Absorb Angel (2004) J. Appl. Cryst. 37:486-492'
_exptl_crystal_colour colourless
_exptl_crystal_density_diffrn 1.573
_exptl_crystal_density_method 'not measured'
_exptl_crystal_description prism
_exptl_crystal_F_000 224
_exptl_crystal_size_max 0.25
_exptl_crystal_size_mid 0.05
_exptl_crystal_size_min 0.05
_refine_diff_density_max 0.147
_refine_diff_density_min -0.170
_refine_ls_extinction_method none
_refine_ls_goodness_of_fit_ref 1.008
_refine_ls_hydrogen_treatment constr
_refine_ls_matrix_type full
_refine_ls_number_parameters 66
_refine_ls_number_reflns 657
_refine_ls_number_restraints 0
_refine_ls_restrained_S_all 1.008
_refine_ls_R_factor_all 0.1465
_refine_ls_R_factor_gt 0.0617
_refine_ls_shift/su_max 0.000
_refine_ls_shift/su_mean 0.000
_refine_ls_structure_factor_coef Fsqd
_refine_ls_weighting_details 'calc w=1/[\s^2^(Fo^2^)+(0.0407P)^2^+0.0000P] where P=(Fo^2^+2Fc^2^)/3'
_refine_ls_weighting_scheme calc
_refine_ls_wR_factor_gt 0.1013
_refine_ls_wR_factor_ref 0.1246
_reflns_number_gt 338
_reflns_number_total 657
_reflns_threshold_expression >2sigma(I)
_cod_data_source_file gp5049.cif
_cod_data_source_block L-serine0.3GPa
_cod_original_cell_volume 443.7(9)
_cod_database_code 2105105
_cod_database_fobs_code 2105105

loop_
_symmetry_equiv_pos_as_xyz
'x, y, z'
'-x+1/2, -y, z+1/2'
'x+1/2, -y+1/2, -z'
'-x, y+1/2, -z+1/2'

loop_
_atom_site_type_symbol
_atom_site_label
_atom_site_fract_x
_atom_site_fract_y
_atom_site_fract_z
_atom_site_U_iso_or_equiv
_atom_site_adp_type
_atom_site_calc_flag
_atom_site_refinement_flags
_atom_site_occupancy
_atom_site_symmetry_multiplicity
N N1 0.2202(5) 0.2014(7) 0.8168(4) 0.046(2) Uani d . 1 1
H H1 0.2389 0.2908 0.7693 0.055 Uiso calc R 1 1
H H2 0.2520 0.2160 0.9103 0.055 Uiso calc R 1 1
H H3 0.0704 0.1685 0.8069 0.055 Uiso calc R 1 1
O O1 0.7985(6) 0.0240(6) 0.7570(4) 0.0592(19) Uani d . 1 1
O O2 0.6767(5) 0.2244(7) 0.8860(4) 0.0508(19) Uani d . 1 1
C C1 0.3858(7) 0.0826(8) 0.7568(4) 0.0336(19) Uani d . 1 1
H H4 0.3374 -0.0194 0.7944 0.040 Uiso calc R 1 1
O O3 0.4242(7) 0.2301(6) 0.5346(4) 0.0556(19) Uani d . 1 1
H H5 0.3039 0.2708 0.5009 0.067 Uiso calc R 1 1
C C2 0.3640(9) 0.0780(9) 0.5937(5) 0.046(2) Uani d . 1 1
H H6 0.4711 -0.0003 0.5547 0.055 Uiso calc R 1 1
H H7 0.2022 0.0504 0.5666 0.055 Uiso calc R 1 1
C C3 0.6419(9) 0.1125(10) 0.8050(6) 0.040(2) Uani d . 1 1

loop_
_atom_site_aniso_label
_atom_site_aniso_U_11
_atom_site_aniso_U_22
_atom_site_aniso_U_33
_atom_site_aniso_U_12
_atom_site_aniso_U_13
_atom_site_aniso_U_23
N1 0.0324(18) 0.075(7) 0.030(3) -0.004(3) 0.0004(18) -0.002(2)
O1 0.0371(16) 0.053(7) 0.087(4) 0.006(2) 0.0067(19) -0.023(3)
O2 0.0442(18) 0.054(7) 0.054(3) 0.002(3) -0.0114(19) -0.019(2)
C1 0.034(2) 0.039(7) 0.027(3) 0.001(3) 0.004(2) 0.001(2)
O3 0.066(2) 0.054(7) 0.047(3) 0.006(4) -0.003(2) 0.013(2)
C2 0.043(3) 0.058(10) 0.037(4) 0.001(4) -0.009(3) -0.012(3)
C3 0.044(3) 0.045(9) 0.030(4) -0.007(4) 0.003(3) 0.001(3)

loop_
_atom_type_symbol
_atom_type_description
_atom_type_scat_dispersion_real
_atom_type_scat_dispersion_imag
_atom_type_scat_source
C C 0.0033 0.0016 'International Tables Vol C Tables 4.2.6.8 and 6.1.1.4'
H H 0.0000 0.0000 'International Tables Vol C Tables 4.2.6.8 and 6.1.1.4'
N N 0.0061 0.0033 'International Tables Vol C Tables 4.2.6.8 and 6.1.1.4'
O O 0.0106 0.0060 'International Tables Vol C Tables 4.2.6.8 and 6.1.1.4'

loop_
_geom_angle_atom_site_label_1
_geom_angle_atom_site_label_2
_geom_angle_atom_site_label_3
_geom_angle
C1 N1 H1 109.5
C1 N1 H2 109.5
H1 N1 H2 109.5
C1 N1 H3 109.5
H1 N1 H3 109.5
H2 N1 H3 109.5
N1 C1 C2 109.9(4)
N1 C1 C3 111.3(4)
C2 C1 C3 111.8(4)
N1 C1 H4 107.9
C2 C1 H4 107.9
C3 C1 H4 107.9
C2 O3 H5 109.5
O3 C2 C1 109.4(5)
O3 C2 H6 109.8
C1 C2 H6 109.8
O3 C2 H7 109.8
C1 C2 H7 109.8
H6 C2 H7 108.2
O2 C3 O1 125.5(5)
O2 C3 C1 117.2(5)
O1 C3 C1 117.3(5)

loop_
_geom_bond_atom_site_label_1
_geom_bond_atom_site_label_2
_geom_bond_distance
N1 C1 1.485(6)
N1 H1 0.8900
N1 H2 0.8900
N1 H3 0.8900
O1 C3 1.242(7)
O2 C3 1.232(8)
C1 C2 1.511(6)
C1 C3 1.524(7)
C1 H4 0.9800
O3 C2 1.454(8)
O3 H5 0.8200
C2 H6 0.9700
C2 H7 0.9700

loop_
_geom_hbond_atom_site_label_D
_geom_hbond_atom_site_label_H
_geom_hbond_atom_site_label_A
_geom_hbond_site_symmetry_A
_geom_hbond_distance_DH
_geom_hbond_distance_HA
_geom_hbond_distance_DA
_geom_hbond_angle_DHA
N1 H3 O1 1_455 0.89 2.02 2.864(5) 158.5
N1 H3 O2 1_455 0.89 2.37 3.118(5) 141.4
N1 H2 O2 3_457 0.89 1.99 2.826(6) 155.2
N1 H1 O1 4_656 0.89 2.03 2.852(8) 153.9
O3 H5 O3 3_456 0.82 2.15 2.894(2) 150.3

loop_
_geom_torsion_atom_site_label_1
_geom_torsion_atom_site_label_2
_geom_torsion_atom_site_label_3
_geom_torsion_atom_site_label_4
_geom_torsion
N1 C1 C2 O3 60.0(5)
C3 C1 C2 O3 -64.1(6)
N1 C1 C3 O2 1.3(9)
C2 C1 C3 O2 124.6(8)
N1 C1 C3 O1 -177.3(6)
C2 C1 C3 O1 -54.1(8)

loop_
_cod_related_entry_id
_cod_related_entry_database
_cod_related_entry_code
1 ChemSpider 5736
